data_4325092
loop_
_publ_author_name
'Awal Noor'
'Winfried P. Kretschmer'
'Germund Glatz'
'Rhett Kempe'

_publ_section_title
;
 Highly Active Titanium-Based Olefin Polymerization Catalysts Bearing
 Bulky Aminopyridinato Ligands
;
_journal_name_full 'Inorganic Chemistry'
_journal_page_first 4598
_journal_page_last 4606
_journal_paper_doi 10.1021/ic200318h
_journal_volume 50
_journal_year 2011
_chemical_formula_sum 'C50 H65 Cl N2 O Ti'
_chemical_formula_weight 793.39
_chemical_name_systematic
;
 ?
;
_space_group_IT_number 14
_symmetry_cell_setting monoclinic
_symmetry_space_group_name_Hall '-P 2ybc'
_symmetry_space_group_name_H-M 'P 1 21/c 1'
_atom_sites_solution_hydrogens geom
_atom_sites_solution_primary direct
_atom_sites_solution_secondary difmap
_audit_creation_method SHELXL-97
_cell_angle_alpha 90.00
_cell_angle_beta 96.583(8)
_cell_angle_gamma 90.00
_cell_formula_units_Z 4
_cell_length_a 11.0340(10)
_cell_length_b 20.3610(10)
_cell_length_c 20.4070(10)
_cell_measurement_reflns_used 39120
_cell_measurement_temperature 133(2)
_cell_measurement_theta_max 26.09
_cell_measurement_theta_min 1.42
_cell_volume 4554.5(5)
_computing_cell_refinement X-AREA-STOE
_computing_data_collection X-AREA-STOE
_computing_data_reduction X-AREA-STOE
_computing_structure_refinement 'SHELXL-97 (Sheldrick, 1997)'
_computing_structure_solution SIR-97
_diffrn_ambient_temperature 133(2)
_diffrn_measured_fraction_theta_full 0.983
_diffrn_measured_fraction_theta_max 0.983
_diffrn_measurement_device_type STOE-IPDSII
_diffrn_measurement_method Omega-Scan
_diffrn_radiation_monochromator graphite
_diffrn_radiation_source 'fine-focus sealed tube'
_diffrn_radiation_type MoK\a
_diffrn_radiation_wavelength 0.71069
_diffrn_reflns_av_R_equivalents 0.1152
_diffrn_reflns_av_sigmaI/netI 0.0856
_diffrn_reflns_limit_h_max 12
_diffrn_reflns_limit_h_min -13
_diffrn_reflns_limit_k_max 24
_diffrn_reflns_limit_k_min -24
_diffrn_reflns_limit_l_max 24
_diffrn_reflns_limit_l_min -24
_diffrn_reflns_number 47457
_diffrn_reflns_theta_full 25.76
_diffrn_reflns_theta_max 25.76
_diffrn_reflns_theta_min 1.42
_exptl_absorpt_coefficient_mu 0.283
_exptl_absorpt_correction_type none
_exptl_crystal_colour red
_exptl_crystal_density_diffrn 1.157
_exptl_crystal_description prism
_exptl_crystal_F_000 1704
_exptl_crystal_size_max 0.80
_exptl_crystal_size_mid 0.40
_exptl_crystal_size_min 0.30
_refine_diff_density_max 0.440
_refine_diff_density_min -0.304
_refine_diff_density_rms 0.071
_refine_ls_extinction_method none
_refine_ls_goodness_of_fit_ref 1.101
_refine_ls_hydrogen_treatment constr
_refine_ls_matrix_type full
_refine_ls_number_parameters 496
_refine_ls_number_reflns 8590
_refine_ls_number_restraints 0
_refine_ls_restrained_S_all 1.101
_refine_ls_R_factor_all 0.1241
_refine_ls_R_factor_gt 0.0808
_refine_ls_shift/su_max 0.000
_refine_ls_shift/su_mean 0.000
_refine_ls_structure_factor_coef Fsqd
_refine_ls_weighting_details 'calc w=1/[\s^2^(Fo^2^)+(0.0681P)^2^+7.3407P] where P=(Fo^2^+2Fc^2^)/3'
_refine_ls_weighting_scheme calc
_refine_ls_wR_factor_gt 0.1858
_refine_ls_wR_factor_ref 0.2002
_reflns_number_gt 5653
_reflns_number_total 8590
_reflns_threshold_expression >2sigma(I)
_cod_data_source_file ic200318h_si_002.cif
_cod_data_source_block k248a
_cod_database_code 4325092

loop_
_symmetry_equiv_pos_as_xyz
'x, y, z'
'-x, y+1/2, -z+1/2'
'-x, -y, -z'
'x, -y-1/2, z-1/2'

loop_
_atom_site_label
_atom_site_type_symbol
_atom_site_fract_x
_atom_site_fract_y
_atom_site_fract_z
_atom_site_U_iso_or_equiv
_atom_site_adp_type
_atom_site_occupancy
_atom_site_symmetry_multiplicity
_atom_site_calc_flag
_atom_site_refinement_flags
C1 C 0.8610(4) 0.2533(2) 0.9508(2) 0.0304(10) Uani 1 1 d .
C2 C 0.9571(4) 0.2981(2) 0.9589(2) 0.0340(11) Uani 1 1 d .
H2 H 0.9399 0.3427 0.9547 0.041 Uiso 1 1 calc R
C3 C 1.0774(4) 0.2784(2) 0.9732(2) 0.0329(10) Uani 1 1 d .
C4 C 1.1018(4) 0.2116(2) 0.9799(2) 0.0347(11) Uani 1 1 d .
H4 H 1.1824 0.1977 0.9885 0.042 Uiso 1 1 calc R
C5 C 1.0093(4) 0.1649(2) 0.9742(2) 0.0310(10) Uani 1 1 d .
C6 C 0.8883(4) 0.1859(2) 0.95896(19) 0.0282(10) Uani 1 1 d .
C7 C 0.7306(4) 0.2776(2) 0.9363(2) 0.0364(11) Uani 1 1 d .
H7 H 0.6810 0.2410 0.9170 0.044 Uiso 1 1 calc R
C8 C 0.6782(6) 0.2984(3) 0.9998(3) 0.0588(16) Uani 1 1 d .
H8A H 0.5956 0.3130 0.9891 0.088 Uiso 1 1 calc R
H8B H 0.7265 0.3335 1.0205 0.088 Uiso 1 1 calc R
H8C H 0.6799 0.2617 1.0294 0.088 Uiso 1 1 calc R
C9 C 0.7176(5) 0.3344(2) 0.8869(3) 0.0499(14) Uani 1 1 d .
H9A H 0.6336 0.3476 0.8793 0.075 Uiso 1 1 calc R
H9B H 0.7447 0.3205 0.8461 0.075 Uiso 1 1 calc R
H9C H 0.7662 0.3709 0.9044 0.075 Uiso 1 1 calc R
C10 C 1.1800(5) 0.3285(2) 0.9825(2) 0.0390(11) Uani 1 1 d .
H10 H 1.1425 0.3720 0.9840 0.047 Uiso 1 1 calc R
C11 C 1.2592(7) 0.3183(3) 1.0480(3) 0.078(2) Uani 1 1 d .
H11A H 1.2087 0.3186 1.0833 0.117 Uiso 1 1 calc R
H11B H 1.3181 0.3531 1.0546 0.117 Uiso 1 1 calc R
H11C H 1.3006 0.2769 1.0474 0.117 Uiso 1 1 calc R
C12 C 1.2566(6) 0.3285(3) 0.9259(3) 0.0712(19) Uani 1 1 d .
H12A H 1.3199 0.3608 0.9337 0.107 Uiso 1 1 calc R
H12B H 1.2060 0.3387 0.8857 0.107 Uiso 1 1 calc R
H12C H 1.2926 0.2859 0.9221 0.107 Uiso 1 1 calc R
C13 C 1.0392(4) 0.0930(2) 0.9892(2) 0.0395(11) Uani 1 1 d .
H13 H 0.9673 0.0670 0.9727 0.047 Uiso 1 1 calc R
C14 C 1.0610(6) 0.0833(2) 1.0639(3) 0.0589(16) Uani 1 1 d .
H14A H 1.0794 0.0379 1.0735 0.088 Uiso 1 1 calc R
H14B H 0.9891 0.0956 1.0833 0.088 Uiso 1 1 calc R
H14C H 1.1283 0.1101 1.0819 0.088 Uiso 1 1 calc R
C15 C 1.1457(5) 0.0675(2) 0.9559(3) 0.0569(15) Uani 1 1 d .
H15A H 1.1599 0.0222 0.9673 0.085 Uiso 1 1 calc R
H15B H 1.2174 0.0927 0.9703 0.085 Uiso 1 1 calc R
H15C H 1.1274 0.0714 0.9089 0.085 Uiso 1 1 calc R
C16 C 0.7861(4) 0.1376(2) 0.9566(2) 0.0283(9) Uani 1 1 d .
C17 C 0.7368(5) 0.1220(2) 1.0139(2) 0.0406(12) Uani 1 1 d .
H17 H 0.7685 0.1405 1.0539 0.049 Uiso 1 1 calc R
C18 C 0.6399(5) 0.0788(3) 1.0110(2) 0.0474(13) Uani 1 1 d .
H18 H 0.6068 0.0675 1.0494 0.057 Uiso 1 1 calc R
C19 C 0.5924(5) 0.0524(2) 0.9522(2) 0.0431(12) Uani 1 1 d .
H19 H 0.5257 0.0242 0.9496 0.052 Uiso 1 1 calc R
C20 C 0.6464(4) 0.0687(2) 0.8961(2) 0.0286(10) Uani 1 1 d .
C21 C 0.5000(4) 0.0150(2) 0.8170(2) 0.0289(10) Uani 1 1 d .
C22 C 0.4971(4) -0.0535(2) 0.8154(2) 0.0355(11) Uani 1 1 d .
C23 C 0.3837(5) -0.0838(2) 0.8005(2) 0.0441(12) Uani 1 1 d .
H23 H 0.3793 -0.1294 0.7994 0.053 Uiso 1 1 calc R
C24 C 0.2790(5) -0.0479(3) 0.7874(3) 0.0488(13) Uani 1 1 d .
H24 H 0.2044 -0.0692 0.7783 0.059 Uiso 1 1 calc R
C25 C 0.2836(4) 0.0195(3) 0.7877(3) 0.0447(12) Uani 1 1 d .
H25 H 0.2118 0.0433 0.7783 0.054 Uiso 1 1 calc R
C26 C 0.3933(4) 0.0529(2) 0.8018(2) 0.0357(11) Uani 1 1 d .
C27 C 0.6123(5) -0.0942(2) 0.8276(3) 0.0472(13) Uani 1 1 d .
H27 H 0.6754 -0.0661 0.8507 0.057 Uiso 1 1 calc R
C28 C 0.5993(7) -0.1539(3) 0.8710(4) 0.082(2) Uani 1 1 d .
H28A H 0.6753 -0.1773 0.8771 0.123 Uiso 1 1 calc R
H28B H 0.5367 -0.1821 0.8502 0.123 Uiso 1 1 calc R
H28C H 0.5778 -0.1399 0.9130 0.123 Uiso 1 1 calc R
C29 C 0.6559(6) -0.1139(4) 0.7627(4) 0.085(2) Uani 1 1 d .
H29A H 0.7293 -0.1393 0.7711 0.127 Uiso 1 1 calc R
H29B H 0.6719 -0.0752 0.7383 0.127 Uiso 1 1 calc R
H29C H 0.5941 -0.1396 0.7376 0.127 Uiso 1 1 calc R
C30 C 0.3971(5) 0.1277(2) 0.7999(3) 0.0446(12) Uani 1 1 d .
H30 H 0.4838 0.1395 0.8035 0.054 Uiso 1 1 calc R
C31 C 0.3487(13) 0.1595(4) 0.8564(4) 0.153(5) Uani 1 1 d .
H31A H 0.3864 0.1404 0.8967 0.230 Uiso 1 1 calc R
H31B H 0.2621 0.1530 0.8532 0.230 Uiso 1 1 calc R
H31C H 0.3662 0.2056 0.8561 0.230 Uiso 1 1 calc R
C32 C 0.3423(9) 0.1556(3) 0.7363(3) 0.096(3) Uani 1 1 d .
H32A H 0.3782 0.1352 0.7008 0.144 Uiso 1 1 calc R
H32B H 0.3570 0.2020 0.7358 0.144 Uiso 1 1 calc R
H32C H 0.2560 0.1476 0.7311 0.144 Uiso 1 1 calc R
C33 C 0.6759(5) 0.0535(3) 0.6354(2) 0.0425(12) Uani 1 1 d .
H33A H 0.7068 0.0094 0.6308 0.051 Uiso 1 1 calc R
H33B H 0.7234 0.0832 0.6113 0.051 Uiso 1 1 calc R
C34 C 0.5434(5) 0.0564(3) 0.6067(2) 0.0441(12) Uani 1 1 d .
H34A H 0.5101 0.0989 0.6165 0.053 Uiso 1 1 calc R
H34B H 0.5383 0.0522 0.5591 0.053 Uiso 1 1 calc R
C35 C 0.4674(4) 0.0032(2) 0.6334(2) 0.0408(12) Uani 1 1 d .
H35A H 0.4836 0.0030 0.6811 0.049 Uiso 1 1 calc R
H35B H 0.4933 -0.0389 0.6177 0.049 Uiso 1 1 calc R
C36 C 0.3313(5) 0.0100(2) 0.6146(2) 0.0430(12) Uani 1 1 d .
H36A H 0.3051 0.0528 0.6286 0.052 Uiso 1 1 calc R
H36B H 0.2893 -0.0231 0.6376 0.052 Uiso 1 1 calc R
C37 C 0.9147(4) 0.0624(2) 0.7964(2) 0.0349(11) Uani 1 1 d .
H37A H 0.9681 0.0984 0.8119 0.042 Uiso 1 1 calc R
H37B H 0.9224 0.0286 0.8301 0.042 Uiso 1 1 calc R
C38 C 0.9554(4) 0.0354(2) 0.7353(2) 0.0338(11) Uani 1 1 d .
C39 C 0.9875(4) 0.0764(2) 0.6862(2) 0.0396(11) Uani 1 1 d .
H39 H 0.9906 0.1215 0.6932 0.048 Uiso 1 1 calc R
C40 C 1.0155(5) 0.0513(3) 0.6263(3) 0.0530(14) Uani 1 1 d .
H40 H 1.0354 0.0798 0.5935 0.064 Uiso 1 1 calc R
C41 C 1.0140(5) -0.0149(3) 0.6152(3) 0.0592(16) Uani 1 1 d .
H41 H 1.0324 -0.0316 0.5751 0.071 Uiso 1 1 calc R
C42 C 0.9852(5) -0.0563(3) 0.6638(3) 0.0600(16) Uani 1 1 d .
H42 H 0.9850 -0.1014 0.6566 0.072 Uiso 1 1 calc R
C43 C 0.9565(4) -0.0323(3) 0.7234(3) 0.0462(13) Uani 1 1 d .
H43 H 0.9377 -0.0613 0.7559 0.055 Uiso 1 1 calc R
C44 C 0.7110(5) 0.1993(2) 0.7697(2) 0.0409(12) Uani 1 1 d .
H44A H 0.6368 0.2082 0.7408 0.049 Uiso 1 1 calc R
H44B H 0.7050 0.2208 0.8116 0.049 Uiso 1 1 calc R
C45 C 0.8178(5) 0.2249(2) 0.7400(2) 0.0362(11) Uani 1 1 d .
C46 C 0.9269(5) 0.2413(2) 0.7775(2) 0.0460(13) Uani 1 1 d .
H46 H 0.9324 0.2379 0.8232 0.055 Uiso 1 1 calc R
C47 C 1.0270(5) 0.2624(3) 0.7488(3) 0.0520(14) Uani 1 1 d .
H47 H 1.0986 0.2734 0.7751 0.062 Uiso 1 1 calc R
C48 C 1.0215(6) 0.2674(3) 0.6812(3) 0.0547(15) Uani 1 1 d .
H48 H 1.0895 0.2812 0.6619 0.066 Uiso 1 1 calc R
C49 C 0.9172(5) 0.2521(3) 0.6432(3) 0.0513(14) Uani 1 1 d .
H49 H 0.9136 0.2559 0.5976 0.062 Uiso 1 1 calc R
C50 C 0.8147(5) 0.2307(2) 0.6712(2) 0.0426(12) Uani 1 1 d .
H50 H 0.7437 0.2202 0.6441 0.051 Uiso 1 1 calc R
N1 N 0.7436(3) 0.11006(16) 0.89828(16) 0.0265(8) Uani 1 1 d .
N2 N 0.6135(3) 0.04871(17) 0.83251(16) 0.0291(8) Uani 1 1 d .
Ti1 Ti 0.73272(7) 0.09656(4) 0.78400(4) 0.0277(2) Uani 1 1 d .
O1 O 0.6889(3) 0.07138(16) 0.70301(14) 0.0351(7) Uani 1 1 d .
Cl1 Cl 0.28877(13) 0.00131(7) 0.52707(6) 0.0494(3) Uani 1 1 d .

loop_
_atom_site_aniso_label
_atom_site_aniso_U_11
_atom_site_aniso_U_22
_atom_site_aniso_U_33
_atom_site_aniso_U_23
_atom_site_aniso_U_13
_atom_site_aniso_U_12
C1 0.040(3) 0.028(2) 0.023(2) -0.0002(18) 0.0016(19) 0.001(2)
C2 0.052(3) 0.019(2) 0.030(2) -0.0004(18) 0.004(2) -0.003(2)
C3 0.044(3) 0.027(2) 0.028(2) -0.0027(18) 0.005(2) -0.006(2)
C4 0.035(3) 0.026(2) 0.042(3) -0.002(2) 0.002(2) 0.000(2)
C5 0.042(3) 0.021(2) 0.030(2) -0.0017(18) 0.001(2) -0.0032(19)
C6 0.039(3) 0.026(2) 0.020(2) -0.0021(17) 0.0015(18) -0.0049(19)
C7 0.042(3) 0.035(2) 0.032(2) -0.005(2) 0.002(2) 0.002(2)
C8 0.061(4) 0.074(4) 0.043(3) -0.012(3) 0.014(3) 0.016(3)
C9 0.055(3) 0.037(3) 0.055(3) -0.001(2) -0.008(3) 0.009(2)
C10 0.046(3) 0.024(2) 0.046(3) -0.001(2) 0.003(2) -0.009(2)
C11 0.092(5) 0.050(3) 0.081(5) 0.008(3) -0.033(4) -0.029(3)
C12 0.071(4) 0.051(4) 0.096(5) -0.017(3) 0.031(4) -0.025(3)
C13 0.041(3) 0.021(2) 0.054(3) 0.000(2) -0.001(2) -0.006(2)
C14 0.083(4) 0.030(3) 0.060(4) 0.012(2) -0.007(3) -0.006(3)
C15 0.050(3) 0.031(3) 0.089(4) -0.009(3) 0.006(3) 0.004(2)
C16 0.036(3) 0.026(2) 0.023(2) 0.0011(17) 0.0030(18) -0.0001(19)
C17 0.050(3) 0.045(3) 0.027(2) -0.005(2) 0.006(2) -0.011(2)
C18 0.057(3) 0.060(3) 0.029(2) -0.003(2) 0.019(2) -0.023(3)
C19 0.048(3) 0.049(3) 0.034(3) -0.001(2) 0.014(2) -0.021(2)
C20 0.032(2) 0.027(2) 0.029(2) -0.0021(18) 0.0063(19) 0.0009(19)
C21 0.029(2) 0.036(2) 0.022(2) -0.0024(18) 0.0038(18) -0.0079(19)
C22 0.038(3) 0.037(3) 0.031(2) 0.007(2) 0.002(2) -0.004(2)
C23 0.046(3) 0.035(3) 0.050(3) 0.000(2) 0.001(2) -0.014(2)
C24 0.032(3) 0.059(3) 0.053(3) -0.002(3) -0.002(2) -0.016(3)
C25 0.027(3) 0.057(3) 0.050(3) -0.003(3) 0.002(2) 0.004(2)
C26 0.034(3) 0.041(3) 0.033(2) -0.003(2) 0.007(2) 0.001(2)
C27 0.042(3) 0.035(3) 0.063(3) 0.004(3) -0.001(3) -0.003(2)
C28 0.074(5) 0.069(4) 0.103(6) 0.040(4) 0.010(4) 0.018(4)
C29 0.065(4) 0.095(5) 0.097(5) 0.024(4) 0.026(4) 0.037(4)
C30 0.035(3) 0.044(3) 0.057(3) -0.001(2) 0.010(2) 0.006(2)
C31 0.318(16) 0.062(5) 0.094(6) -0.004(5) 0.090(8) 0.042(7)
C32 0.155(8) 0.053(4) 0.072(5) 0.004(3) -0.019(5) 0.007(5)
C33 0.043(3) 0.060(3) 0.025(2) -0.009(2) 0.004(2) 0.000(2)
C34 0.051(3) 0.048(3) 0.033(3) -0.001(2) 0.005(2) 0.003(2)
C35 0.046(3) 0.039(3) 0.035(3) 0.001(2) 0.000(2) -0.001(2)
C36 0.053(3) 0.041(3) 0.035(3) -0.006(2) 0.004(2) -0.005(2)
C37 0.026(2) 0.040(3) 0.038(3) 0.002(2) 0.001(2) -0.001(2)
C38 0.021(2) 0.041(3) 0.039(3) 0.002(2) -0.0003(19) 0.005(2)
C39 0.035(3) 0.040(3) 0.045(3) 0.003(2) 0.010(2) 0.001(2)
C40 0.041(3) 0.075(4) 0.045(3) 0.006(3) 0.014(2) -0.001(3)
C41 0.049(3) 0.070(4) 0.063(4) -0.024(3) 0.025(3) -0.003(3)
C42 0.049(4) 0.053(3) 0.081(4) -0.018(3) 0.021(3) 0.003(3)
C43 0.034(3) 0.042(3) 0.064(3) 0.003(3) 0.014(3) -0.001(2)
C44 0.058(3) 0.030(2) 0.037(3) 0.003(2) 0.015(2) 0.001(2)
C45 0.054(3) 0.027(2) 0.030(2) 0.0032(19) 0.012(2) 0.000(2)
C46 0.069(4) 0.038(3) 0.031(2) 0.000(2) 0.005(3) -0.003(3)
C47 0.058(4) 0.043(3) 0.055(3) -0.004(3) 0.005(3) -0.015(3)
C48 0.060(4) 0.047(3) 0.060(4) 0.010(3) 0.018(3) -0.013(3)
C49 0.067(4) 0.054(3) 0.035(3) 0.011(2) 0.016(3) 0.000(3)
C50 0.057(3) 0.041(3) 0.031(2) 0.006(2) 0.007(2) 0.001(2)
N1 0.0277(19) 0.0258(18) 0.0260(17) 0.0035(14) 0.0029(15) -0.0054(15)
N2 0.030(2) 0.0317(19) 0.0255(18) -0.0027(15) 0.0044(15) -0.0059(16)
Ti1 0.0277(4) 0.0319(4) 0.0242(4) 0.0000(3) 0.0052(3) -0.0033(4)
O1 0.0330(17) 0.0473(18) 0.0261(15) -0.0040(14) 0.0076(13) -0.0012(15)
Cl1 0.0559(8) 0.0498(7) 0.0402(7) -0.0047(6) -0.0040(6) -0.0011(6)

loop_
_atom_type_symbol
_atom_type_description
_atom_type_scat_dispersion_real
_atom_type_scat_dispersion_imag
_atom_type_scat_source
C C 0.0033 0.0016 'International Tables Vol C Tables 4.2.6.8 and 6.1.1.4'
H H 0.0000 0.0000 'International Tables Vol C Tables 4.2.6.8 and 6.1.1.4'
N N 0.0061 0.0033 'International Tables Vol C Tables 4.2.6.8 and 6.1.1.4'
Ti Ti 0.2776 0.4457 'International Tables Vol C Tables 4.2.6.8 and 6.1.1.4'
O O 0.0106 0.0060 'International Tables Vol C Tables 4.2.6.8 and 6.1.1.4'
Cl Cl 0.1484 0.1585 'International Tables Vol C Tables 4.2.6.8 and 6.1.1.4'

loop_
_geom_angle_atom_site_label_1
_geom_angle_atom_site_label_2
_geom_angle_atom_site_label_3
_geom_angle
C2 C1 C6 118.2(4)
C2 C1 C7 120.0(4)
C6 C1 C7 121.7(4)
C3 C2 C1 122.2(4)
C2 C3 C4 118.3(4)
C2 C3 C10 121.0(4)
C4 C3 C10 120.7(4)
C5 C4 C3 121.8(4)
C4 C5 C6 118.8(4)
C4 C5 C13 120.0(4)
C6 C5 C13 121.1(4)
C5 C6 C1 120.5(4)
C5 C6 C16 120.2(4)
C1 C6 C16 119.2(4)
C1 C7 C9 112.9(4)
C1 C7 C8 111.5(4)
C9 C7 C8 109.3(4)
C12 C10 C3 112.2(4)
C12 C10 C11 110.9(5)
C3 C10 C11 111.3(4)
C15 C13 C5 113.6(4)
C15 C13 C14 111.2(4)
C5 C13 C14 109.2(4)
N1 C16 C17 121.4(4)
N1 C16 C6 119.1(4)
C17 C16 C6 119.5(4)
C16 C17 C18 119.2(4)
C19 C18 C17 120.4(4)
C18 C19 C20 118.3(4)
N1 C20 N2 109.7(4)
N1 C20 C19 122.1(4)
N2 C20 C19 128.2(4)
N1 C20 Ti1 62.2(2)
N2 C20 Ti1 47.5(2)
C19 C20 Ti1 175.4(3)
C22 C21 C26 121.6(4)
C22 C21 N2 120.1(4)
C26 C21 N2 118.2(4)
C21 C22 C23 117.7(4)
C21 C22 C27 121.8(4)
C23 C22 C27 120.5(4)
C24 C23 C22 121.4(5)
C23 C24 C25 120.2(5)
C24 C25 C26 121.3(5)
C25 C26 C21 117.6(4)
C25 C26 C30 120.6(4)
C21 C26 C30 121.8(4)
C29 C27 C22 110.2(4)
C29 C27 C28 111.0(5)
C22 C27 C28 113.6(5)
C31 C30 C32 111.7(6)
C31 C30 C26 113.8(5)
C32 C30 C26 113.3(5)
O1 C33 C34 110.7(4)
C35 C34 C33 112.6(4)
C34 C35 C36 114.7(4)
C35 C36 Cl1 112.3(4)
C38 C37 Ti1 113.4(3)
C39 C38 C43 117.4(5)
C39 C38 C37 121.0(4)
C43 C38 C37 121.5(4)
C38 C39 C40 121.1(5)
C41 C40 C39 120.5(5)
C42 C41 C40 119.2(5)
C41 C42 C43 121.1(5)
C42 C43 C38 120.6(5)
C45 C44 Ti1 108.7(3)
C46 C45 C50 116.7(5)
C46 C45 C44 122.5(4)
C50 C45 C44 120.7(5)
C47 C46 C45 121.7(5)
C48 C47 C46 120.3(5)
C49 C48 C47 119.8(5)
C48 C49 C50 120.9(5)
C49 C50 C45 120.6(5)
C16 N1 C20 118.6(4)
C16 N1 Ti1 154.3(3)
C20 N1 Ti1 86.8(2)
C20 N2 C21 118.8(4)
C20 N2 Ti1 102.0(3)
C21 N2 Ti1 137.5(3)
O1 Ti1 N2 101.56(14)
O1 Ti1 C37 99.96(16)
N2 Ti1 C37 116.89(17)
O1 Ti1 C44 98.33(17)
N2 Ti1 C44 118.72(17)
C37 Ti1 C44 115.6(2)
O1 Ti1 N1 163.03(14)
N2 Ti1 N1 61.47(13)
C37 Ti1 N1 88.82(15)
C44 Ti1 N1 90.76(15)
O1 Ti1 C20 132.04(14)
N2 Ti1 C20 30.48(13)
C37 Ti1 C20 104.93(16)
C44 Ti1 C20 106.55(16)
N1 Ti1 C20 30.99(12)
C33 O1 Ti1 169.5(3)

loop_
_geom_bond_atom_site_label_1
_geom_bond_atom_site_label_2
_geom_bond_distance
C1 C2 1.394(6)
C1 C6 1.410(6)
C1 C7 1.519(6)
C2 C3 1.385(7)
C3 C4 1.391(6)
C3 C10 1.520(6)
C4 C5 1.389(6)
C5 C6 1.402(6)
C5 C13 1.525(6)
C6 C16 1.494(6)
C7 C9 1.531(7)
C7 C8 1.536(7)
C10 C12 1.508(8)
C10 C11 1.525(7)
C13 C15 1.515(7)
C13 C14 1.530(7)
C16 N1 1.350(5)
C16 C17 1.382(6)
C17 C18 1.382(7)
C18 C19 1.364(7)
C19 C20 1.389(6)
C20 N1 1.361(5)
C20 N2 1.369(5)
C20 Ti1 2.639(4)
C21 C22 1.394(6)
C21 C26 1.412(6)
C21 N2 1.431(5)
C22 C23 1.398(6)
C22 C27 1.514(7)
C23 C24 1.367(7)
C24 C25 1.374(7)
C25 C26 1.389(7)
C26 C30 1.526(7)
C27 C29 1.514(9)
C27 C28 1.519(8)
C30 C31 1.475(9)
C30 C32 1.480(8)
C33 O1 1.418(5)
C33 C34 1.512(7)
C34 C35 1.510(7)
C35 C36 1.514(7)
C36 Cl1 1.803(5)
C37 C38 1.479(6)
C37 Ti1 2.113(4)
C38 C39 1.382(7)
C38 C43 1.400(7)
C39 C40 1.392(7)
C40 C41 1.367(8)
C41 C42 1.366(8)
C42 C43 1.380(8)
C44 C45 1.480(7)
C44 Ti1 2.123(5)
C45 C46 1.392(7)
C45 C50 1.405(6)
C46 C47 1.379(8)
C47 C48 1.376(8)
C48 C49 1.349(8)
C49 C50 1.394(7)
N1 Ti1 2.338(3)
N2 Ti1 1.989(4)
Ti1 O1 1.745(3)
